data_4062752
_journal_name_full Organometallics
_journal_paper_doi 10.1021/om0496131
_journal_year 2004
_chemical_formula_sum 'C42 H39 F3 N4 O3 Pd S'
_chemical_formula_weight 843.23
_space_group_IT_number 2
_symmetry_cell_setting triclinic
_symmetry_space_group_name_Hall '-P 1'
_symmetry_space_group_name_H-M 'P -1'
_cell_angle_alpha 99.618(4)
_cell_angle_beta 100.527(4)
_cell_angle_gamma 108.472(4)
_cell_formula_units_Z 2
_cell_length_a 9.7242(6)
_cell_length_b 11.7090(6)
_cell_length_c 19.0607(12)
_cell_measurement_temperature 133(2)
_cell_volume 1964.0(2)
_diffrn_ambient_temperature 133(2)
_exptl_crystal_density_diffrn 1.426
_cod_database_code 4062752

loop_
_symmetry_equiv_pos_as_xyz
'x, y, z'
'-x, -y, -z'

loop_
_atom_site_label
_atom_site_type_symbol
_atom_site_fract_x
_atom_site_fract_y
_atom_site_fract_z
_atom_site_U_iso_or_equiv
_atom_site_adp_type
_atom_site_occupancy
_atom_site_symmetry_multiplicity
_atom_site_calc_flag
_atom_site_refinement_flags
_atom_site_disorder_assembly
_atom_site_disorder_group
Pd Pd 0.471551(15) 0.241876(12) 0.289153(7) 0.02109(4) Uani 1 1 d . . .
N1 N -0.14283(19) 0.09143(15) 0.26229(9) 0.0350(4) Uani 1 1 d . . .
N2 N 0.30056(16) 0.08428(13) 0.22388(7) 0.0198(3) Uani 1 1 d . . .
N3 N 0.71969(18) 0.45852(14) 0.40797(8) 0.0277(3) Uani 1 1 d . . .
N4 N 0.61316(17) 0.31390(13) 0.15538(8) 0.0242(3) Uani 1 1 d . . .
C1 C 0.3679(2) 0.19368(16) 0.36978(9) 0.0240(4) Uani 1 1 d . . .
H1 H 0.351(2) 0.2658(19) 0.3930(11) 0.030(5) Uiso 1 1 d . . .
C2 C 0.2222(2) 0.07815(16) 0.33547(9) 0.0245(4) Uani 1 1 d . . .
H2 H 0.1336 0.0998 0.3432 0.029 Uiso 1 1 calc R . .
C3 C 0.2432(3) -0.01698(18) 0.38147(10) 0.0367(5) Uani 1 1 d . . .
H3 H 0.1773 -0.1057 0.3596 0.044 Uiso 1 1 calc R . .
C4 C 0.2364(3) 0.0391(2) 0.45767(11) 0.0429(5) Uani 1 1 d . . .
H4 H 0.1577 0.0091 0.4805 0.051 Uiso 1 1 calc R . .
C5 C 0.3599(3) 0.1371(2) 0.48651(10) 0.0406(5) Uani 1 1 d . . .
H5 H 0.3856 0.1908 0.5339 0.049 Uiso 1 1 calc R . .
C6 C 0.4541(2) 0.14954(19) 0.43095(10) 0.0332(4) Uani 1 1 d . . .
H6 H 0.5636 0.1989 0.4510 0.040 Uiso 1 1 calc R . .
C7 C 0.4122(3) 0.0123(2) 0.39358(11) 0.0397(5) Uani 1 1 d . . .
H7A H 0.4430 0.0002 0.3470 0.048 Uiso 1 1 calc R . .
H7B H 0.4503 -0.0340 0.4265 0.048 Uiso 1 1 calc R . .
C11 C 0.0721(2) -0.09026(15) 0.21764(9) 0.0216(3) Uani 1 1 d . . .
C12 C -0.0771(2) -0.10026(16) 0.21481(9) 0.0235(4) Uani 1 1 d . . .
C13 C -0.1938(2) -0.21359(17) 0.18662(10) 0.0288(4) Uani 1 1 d . . .
H13 H -0.2941 -0.2186 0.1842 0.035 Uiso 1 1 calc R . .
C14 C -0.1644(2) -0.31949(17) 0.16190(10) 0.0309(4) Uani 1 1 d . . .
H14 H -0.2441 -0.3974 0.1428 0.037 Uiso 1 1 calc R . .
C15 C -0.0184(2) -0.31089(17) 0.16527(10) 0.0297(4) Uani 1 1 d . . .
H15 H 0.0020 -0.3835 0.1488 0.036 Uiso 1 1 calc R . .
C16 C 0.0984(2) -0.19813(16) 0.19230(10) 0.0260(4) Uani 1 1 d . . .
H16 H 0.1980 -0.1941 0.1936 0.031 Uiso 1 1 calc R . .
C17 C -0.1122(2) 0.00806(17) 0.24161(10) 0.0262(4) Uani 1 1 d . . .
C20 C 0.20137(19) 0.02745(15) 0.25517(9) 0.0208(3) Uani 1 1 d . . .
C21 C 0.28736(19) 0.04349(15) 0.14616(9) 0.0202(3) Uani 1 1 d . . .
C22 C 0.19647(19) 0.08112(15) 0.09680(9) 0.0215(3) Uani 1 1 d . . .
C23 C 0.1885(2) 0.04582(17) 0.02212(9) 0.0265(4) Uani 1 1 d . . .
H23 H 0.1256 0.0688 -0.0127 0.032 Uiso 1 1 calc R . .
C24 C 0.2717(2) -0.02250(17) -0.00191(10) 0.0298(4) Uani 1 1 d . . .
H24 H 0.2647 -0.0469 -0.0529 0.036 Uiso 1 1 calc R . .
C25 C 0.3639(2) -0.05460(17) 0.04811(11) 0.0292(4) Uani 1 1 d . . .
H25 H 0.4211 -0.1007 0.0311 0.035 Uiso 1 1 calc R . .
C26 C 0.3760(2) -0.02133(16) 0.12352(10) 0.0244(4) Uani 1 1 d . . .
C27 C 0.1140(2) 0.16191(17) 0.12282(10) 0.0276(4) Uani 1 1 d . . .
H27A H 0.0725 0.1916 0.0818 0.033 Uiso 1 1 calc R . .
H27B H 0.1833 0.2330 0.1622 0.033 Uiso 1 1 calc R . .
H27C H 0.0324 0.1139 0.1415 0.033 Uiso 1 1 calc R . .
C28 C 0.4823(2) -0.0538(2) 0.17713(12) 0.0348(4) Uani 1 1 d . . .
H28A H 0.4254 -0.1200 0.1973 0.042 Uiso 1 1 calc R . .
H28B H 0.5418 0.0196 0.2172 0.042 Uiso 1 1 calc R . .
H28C H 0.5491 -0.0822 0.1520 0.042 Uiso 1 1 calc R . .
C30 C 0.6258(2) 0.37931(17) 0.36389(9) 0.0258(4) Uani 1 1 d . . .
C31 C 0.8382(2) 0.55584(16) 0.45938(10) 0.0271(4) Uani 1 1 d . . .
C32 C 0.9535(2) 0.62827(18) 0.43381(10) 0.0335(4) Uani 1 1 d . . .
C33 C 1.0700(3) 0.72315(19) 0.48576(12) 0.0394(5) Uani 1 1 d . . .
H33 H 1.1503 0.7744 0.4703 0.047 Uiso 1 1 calc R . .
C34 C 1.0717(3) 0.74480(19) 0.55952(12) 0.0400(5) Uani 1 1 d . . .
H34 H 1.1526 0.8104 0.5942 0.048 Uiso 1 1 calc R . .
C35 C 0.9557(2) 0.67091(18) 0.58290(10) 0.0352(5) Uani 1 1 d . . .
H35 H 0.9582 0.6867 0.6337 0.042 Uiso 1 1 calc R . .
C36 C 0.8357(2) 0.57436(17) 0.53392(10) 0.0304(4) Uani 1 1 d . . .
C37 C 0.7098(3) 0.4924(2) 0.55810(12) 0.0410(5) Uani 1 1 d . . .
H37A H 0.7209 0.5247 0.6105 0.049 Uiso 1 1 calc R . .
H37B H 0.7119 0.4081 0.5500 0.049 Uiso 1 1 calc R . .
H37C H 0.6141 0.4906 0.5296 0.049 Uiso 1 1 calc R . .
C38 C 0.9497(3) 0.6026(2) 0.35303(12) 0.0505(6) Uani 1 1 d . . .
H38A H 1.0393 0.6617 0.3453 0.061 Uiso 1 1 calc R . .
H38B H 0.8601 0.6114 0.3250 0.061 Uiso 1 1 calc R . .
H38C H 0.9471 0.5179 0.3364 0.061 Uiso 1 1 calc R . .
C40 C 0.5633(2) 0.28930(16) 0.20385(10) 0.0246(4) Uani 1 1 d . . .
C41 C 0.6799(2) 0.34029(15) 0.09815(10) 0.0272(4) Uani 1 1 d . . .
C42 C 0.5926(3) 0.35164(16) 0.03432(10) 0.0318(4) Uani 1 1 d . . .
C43 C 0.6629(3) 0.37209(18) -0.02230(11) 0.0407(5) Uani 1 1 d . . .
H43 H 0.6087 0.3803 -0.0668 0.049 Uiso 1 1 calc R . .
C44 C 0.8094(3) 0.38063(18) -0.01489(12) 0.0442(6) Uani 1 1 d . . .
H44 H 0.8535 0.3922 -0.0550 0.053 Uiso 1 1 calc R . .
C45 C 0.8939(3) 0.37278(18) 0.04960(12) 0.0397(5) Uani 1 1 d . . .
H45 H 0.9956 0.3811 0.0538 0.048 Uiso 1 1 calc R . .
C46 C 0.8304(2) 0.35263(16) 0.10876(11) 0.0298(4) Uani 1 1 d . . .
C47 C 0.4349(3) 0.34302(19) 0.02770(12) 0.0404(5) Uani 1 1 d . . .
H47A H 0.3745 0.2601 0.0307 0.048 Uiso 1 1 calc R . .
H47B H 0.3954 0.3578 -0.0197 0.048 Uiso 1 1 calc R . .
H47C H 0.4309 0.4055 0.0677 0.048 Uiso 1 1 calc R . .
C48 C 0.9185(2) 0.34737(19) 0.18010(12) 0.0369(5) Uani 1 1 d . . .
H48A H 0.8789 0.2637 0.1879 0.044 Uiso 1 1 calc R . .
H48B H 0.9106 0.4074 0.2202 0.044 Uiso 1 1 calc R . .
H48C H 1.0238 0.3676 0.1791 0.044 Uiso 1 1 calc R . .
S S 0.38197(6) 0.55859(5) 0.22305(3) 0.02991(11) Uani 1 1 d . . .
O1 O 0.31889(18) 0.45070(13) 0.24966(8) 0.0424(4) Uani 1 1 d . . .
O2 O 0.50082(17) 0.55791(14) 0.18798(8) 0.0433(4) Uani 1 1 d . . .
O3 O 0.27571(18) 0.60551(15) 0.18715(8) 0.0440(4) Uani 1 1 d . . .
C99 C 0.4802(3) 0.67909(19) 0.30754(11) 0.0351(5) Uani 1 1 d . . .
F1 F 0.55961(17) 0.78548(11) 0.29471(7) 0.0504(3) Uani 1 1 d . . .
F2 F 0.38408(17) 0.70318(12) 0.34458(7) 0.0526(4) Uani 1 1 d . . .
F3 F 0.57439(17) 0.64507(13) 0.35212(7) 0.0555(4) Uani 1 1 d . . .

loop_
_atom_site_aniso_label
_atom_site_aniso_U_11
_atom_site_aniso_U_22
_atom_site_aniso_U_33
_atom_site_aniso_U_23
_atom_site_aniso_U_13
_atom_site_aniso_U_12
Pd 0.01838(8) 0.01950(7) 0.01837(7) 0.00042(5) 0.00001(5) 0.00209(5)
N1 0.0277(10) 0.0296(9) 0.0406(9) -0.0007(7) 0.0007(7) 0.0099(7)
N2 0.0171(8) 0.0189(6) 0.0192(6) 0.0000(5) 0.0007(5) 0.0052(6)
N3 0.0272(9) 0.0234(7) 0.0241(7) 0.0030(6) 0.0010(6) 0.0021(7)
N4 0.0264(9) 0.0206(7) 0.0244(7) 0.0052(6) 0.0065(6) 0.0070(6)
C1 0.0256(10) 0.0219(8) 0.0181(8) 0.0006(6) 0.0014(7) 0.0044(7)
C2 0.0222(10) 0.0237(8) 0.0207(8) 0.0017(7) 0.0022(7) 0.0025(7)
C3 0.0466(14) 0.0264(9) 0.0239(9) 0.0068(8) 0.0009(9) -0.0001(9)
C4 0.0474(15) 0.0458(12) 0.0247(10) 0.0112(9) 0.0083(9) 0.0013(11)
C5 0.0546(15) 0.0407(12) 0.0174(9) 0.0050(8) 0.0045(9) 0.0085(11)
C6 0.0319(12) 0.0364(11) 0.0214(9) 0.0054(8) -0.0032(8) 0.0054(9)
C7 0.0541(15) 0.0394(11) 0.0269(10) 0.0105(9) 0.0015(9) 0.0222(11)
C11 0.0204(9) 0.0188(8) 0.0197(8) 0.0007(6) 0.0024(7) 0.0025(7)
C12 0.0216(10) 0.0203(8) 0.0236(8) 0.0012(6) 0.0025(7) 0.0047(7)
C13 0.0202(10) 0.0257(9) 0.0332(10) 0.0018(7) 0.0036(8) 0.0029(8)
C14 0.0285(11) 0.0200(8) 0.0332(10) -0.0010(7) 0.0045(8) -0.0004(8)
C15 0.0324(12) 0.0197(8) 0.0329(10) -0.0008(7) 0.0104(8) 0.0062(8)
C16 0.0226(10) 0.0238(8) 0.0292(9) 0.0014(7) 0.0076(7) 0.0070(7)
C17 0.0182(10) 0.0258(9) 0.0277(9) 0.0018(7) 0.0011(7) 0.0034(7)
C20 0.0182(9) 0.0178(7) 0.0229(8) 0.0015(6) 0.0004(7) 0.0062(7)
C21 0.0162(9) 0.0172(7) 0.0205(8) -0.0013(6) 0.0020(6) 0.0015(6)
C22 0.0164(9) 0.0191(8) 0.0221(8) -0.0015(6) 0.0007(6) 0.0028(7)
C23 0.0238(10) 0.0269(9) 0.0204(8) 0.0009(7) 0.0018(7) 0.0026(8)
C24 0.0281(11) 0.0282(9) 0.0234(9) -0.0030(7) 0.0074(8) 0.0012(8)
C25 0.0261(11) 0.0223(8) 0.0363(10) -0.0010(7) 0.0151(8) 0.0050(8)
C26 0.0179(9) 0.0210(8) 0.0307(9) 0.0021(7) 0.0058(7) 0.0046(7)
C27 0.0278(11) 0.0285(9) 0.0249(9) 0.0009(7) 0.0010(7) 0.0142(8)
C28 0.0264(11) 0.0382(11) 0.0443(12) 0.0108(9) 0.0085(9) 0.0174(9)
C30 0.0255(10) 0.0258(9) 0.0215(8) 0.0059(7) 0.0031(7) 0.0044(8)
C31 0.0266(11) 0.0204(8) 0.0232(8) -0.0004(7) -0.0029(7) 0.0015(7)
C32 0.0345(12) 0.0258(9) 0.0274(9) 0.0023(8) 0.0006(8) -0.0002(8)
C33 0.0371(13) 0.0268(10) 0.0385(11) 0.0040(8) 0.0034(9) -0.0044(9)
C34 0.0357(13) 0.0276(10) 0.0359(11) -0.0069(8) -0.0068(9) 0.0000(9)
C35 0.0419(13) 0.0328(10) 0.0223(9) -0.0017(8) 0.0003(8) 0.0103(9)
C36 0.0330(12) 0.0261(9) 0.0260(9) 0.0023(7) 0.0019(8) 0.0075(8)
C37 0.0431(14) 0.0390(11) 0.0321(11) 0.0026(9) 0.0125(10) 0.0044(10)
C38 0.0563(17) 0.0451(13) 0.0301(11) 0.0068(9) 0.0109(11) -0.0072(12)
C40 0.0206(10) 0.0189(8) 0.0266(9) -0.0003(7) -0.0013(7) 0.0038(7)
C41 0.0385(12) 0.0153(7) 0.0254(9) 0.0017(7) 0.0119(8) 0.0061(8)
C42 0.0486(13) 0.0158(8) 0.0252(9) 0.0012(7) 0.0083(9) 0.0064(8)
C43 0.0683(17) 0.0215(9) 0.0271(10) 0.0046(8) 0.0125(10) 0.0096(10)
C44 0.0713(18) 0.0235(9) 0.0361(11) 0.0051(8) 0.0291(12) 0.0071(11)
C45 0.0507(15) 0.0226(9) 0.0473(13) 0.0052(9) 0.0276(11) 0.0086(9)
C46 0.0396(12) 0.0155(8) 0.0333(10) 0.0027(7) 0.0154(9) 0.0068(8)
C47 0.0477(14) 0.0304(10) 0.0340(11) 0.0057(8) -0.0002(10) 0.0087(10)
C48 0.0353(12) 0.0319(10) 0.0463(12) 0.0076(9) 0.0143(10) 0.0147(9)
S 0.0289(3) 0.0317(2) 0.0252(2) 0.00162(18) 0.00334(19) 0.0103(2)
O1 0.0434(10) 0.0297(7) 0.0443(9) 0.0053(6) 0.0049(7) 0.0051(7)
O2 0.0373(9) 0.0473(9) 0.0408(8) -0.0032(7) 0.0136(7) 0.0141(7)
O3 0.0412(10) 0.0586(10) 0.0348(8) 0.0131(7) 0.0023(7) 0.0244(8)
C99 0.0457(14) 0.0314(10) 0.0273(9) 0.0068(8) 0.0077(9) 0.0137(10)
F1 0.0638(10) 0.0279(6) 0.0473(8) 0.0035(5) 0.0146(7) 0.0026(6)
F2 0.0735(11) 0.0491(8) 0.0395(7) 0.0032(6) 0.0268(7) 0.0247(8)
F3 0.0659(10) 0.0498(8) 0.0370(7) 0.0007(6) -0.0159(7) 0.0234(7)

loop_
_geom_bond_atom_site_label_1
_geom_bond_atom_site_label_2
_geom_bond_distance
_geom_bond_site_symmetry_2
_geom_bond_publ_flag
Pd C30 1.9474(18) . ?
Pd C1 2.0471(18) . ?
Pd N2 2.0616(14) . ?
Pd C40 2.0654(19) . ?
N1 C17 1.138(2) . ?
N2 C20 1.290(2) . ?
N2 C21 1.447(2) . ?
N3 C30 1.150(2) . ?
N3 C31 1.403(2) . ?
N4 C40 1.156(2) . ?
N4 C41 1.397(2) . ?
C1 C2 1.555(2) . ?
C1 C6 1.565(3) . ?
C2 C20 1.498(2) . ?
C2 C3 1.567(3) . ?
C3 C4 1.513(3) . ?
C3 C7 1.533(3) . ?
C4 C5 1.318(3) . ?
C5 C6 1.518(3) . ?
C6 C7 1.533(3) . ?
C11 C16 1.393(2) . ?
C11 C12 1.408(2) . ?
C11 C20 1.495(2) . ?
C12 C13 1.387(2) . ?
C12 C17 1.452(2) . ?
C13 C14 1.385(3) . ?
C14 C15 1.380(3) . ?
C15 C16 1.381(3) . ?
C21 C22 1.394(2) . ?
C21 C26 1.395(2) . ?
C22 C23 1.395(2) . ?
C22 C27 1.501(2) . ?
C23 C24 1.388(3) . ?
C24 C25 1.369(3) . ?
C25 C26 1.398(3) . ?
C26 C28 1.500(3) . ?
C31 C32 1.396(3) . ?
C31 C36 1.407(2) . ?
C32 C33 1.386(3) . ?
C32 C38 1.510(3) . ?
C33 C34 1.382(3) . ?
C34 C35 1.384(3) . ?
C35 C36 1.387(3) . ?
C36 C37 1.498(3) . ?
C41 C46 1.397(3) . ?
C41 C42 1.402(3) . ?
C42 C43 1.393(3) . ?
C42 C47 1.485(3) . ?
C43 C44 1.375(3) . ?
C44 C45 1.382(3) . ?
C45 C46 1.399(3) . ?
C46 C48 1.491(3) . ?
S O3 1.4370(15) . ?
S O1 1.4374(15) . ?
S O2 1.4384(15) . ?
S C99 1.822(2) . ?
C99 F1 1.330(2) . ?
C99 F3 1.334(2) . ?
C99 F2 1.339(2) . ?
